data_4302442
loop_
_publ_author_name
'Bao-xia Dong'
'Qiang Xu'

_publ_section_title
;
Investigation of Flexible Organic Ligands in the Molybdate System: Delicate
Influence of a Peripheral Cluster Environment on the Isopolymolybdate
Frameworks
;
_journal_name_full 'Inorganic Chemistry'
_journal_page_first 5861
_journal_page_last 5873
_journal_paper_doi 10.1021/ic900128t
_journal_volume 48
_journal_year 2009
_chemical_formula_sum 'C24 H24 Ag3 Mo8 N12 O26'
_chemical_formula_weight 2095.55
_chemical_name_systematic
; 
 ? 
;
_space_group_IT_number 2
_symmetry_cell_setting triclinic
_symmetry_space_group_name_Hall '-P 1'
_symmetry_space_group_name_H-M 'P -1'
_atom_sites_solution_hydrogens geom
_atom_sites_solution_primary direct
_atom_sites_solution_secondary difmap
_audit_creation_method SHELXL-97
_cell_angle_alpha 77.91(3)
_cell_angle_beta 74.46(3)
_cell_angle_gamma 80.58(3)
_cell_formula_units_Z 1
_cell_length_a 9.2800(19)
_cell_length_b 10.750(2)
_cell_length_c 11.890(2)
_cell_measurement_reflns_used 3905
_cell_measurement_temperature 293(2)
_cell_measurement_theta_max 25.0
_cell_measurement_theta_min 3.18
_cell_volume 1110.1(4)
_computing_cell_refinement 'Bruker XSCANS'
_computing_data_collection 'Bruker XSCANS'
_computing_data_reduction 'Bruker SHELXTL'
_computing_molecular_graphics 'Bruker SHELXTL'
_computing_publication_material 'Bruker SHELXTL'
_computing_structure_refinement 'SHELXL-97 (Sheldrick, 1997)'
_computing_structure_solution 'SHELXS-97 (Sheldrick, 1990)'
_diffrn_ambient_temperature 293(2)
_diffrn_measured_fraction_theta_full 0.998
_diffrn_measured_fraction_theta_max 0.998
_diffrn_measurement_device_type 'Bruker P4'
_diffrn_measurement_method '\w scans'
_diffrn_radiation_monochromator graphite
_diffrn_radiation_source 'fine-focus sealed tube'
_diffrn_radiation_type MoK\a
_diffrn_radiation_wavelength 0.71073
_diffrn_reflns_av_R_equivalents 0.0271
_diffrn_reflns_av_sigmaI/netI 0.0353
_diffrn_reflns_limit_h_max 11
_diffrn_reflns_limit_h_min -10
_diffrn_reflns_limit_k_max 12
_diffrn_reflns_limit_k_min -12
_diffrn_reflns_limit_l_max 14
_diffrn_reflns_limit_l_min -14
_diffrn_reflns_number 8768
_diffrn_reflns_theta_full 25.00
_diffrn_reflns_theta_max 25.00
_diffrn_reflns_theta_min 3.18
_diffrn_standards_decay_% 0
_diffrn_standards_interval_count 0
_diffrn_standards_interval_time .
_diffrn_standards_number 0
_exptl_absorpt_coefficient_mu 3.572
_exptl_absorpt_correction_type none
_exptl_absorpt_process_details none
_exptl_crystal_colour colorless
_exptl_crystal_density_diffrn 3.135
_exptl_crystal_density_method 'not measured'
_exptl_crystal_description block
_exptl_crystal_F_000 984
_exptl_crystal_size_max 0.28
_exptl_crystal_size_mid 0.26
_exptl_crystal_size_min 0.24
_refine_diff_density_max 1.517
_refine_diff_density_min -1.649
_refine_diff_density_rms 0.425
_refine_ls_extinction_method none
_refine_ls_goodness_of_fit_ref 1.183
_refine_ls_hydrogen_treatment mixed
_refine_ls_matrix_type full
_refine_ls_number_parameters 354
_refine_ls_number_reflns 3896
_refine_ls_number_restraints 0
_refine_ls_restrained_S_all 1.183
_refine_ls_R_factor_all 0.0409
_refine_ls_R_factor_gt 0.0273
_refine_ls_shift/su_max 0.007
_refine_ls_shift/su_mean 0.000
_refine_ls_structure_factor_coef Fsqd
_refine_ls_weighting_details 'calc w=1/[\s^2^(Fo^2^)+(0.0767P)^2^+0.0000P] where P=(Fo^2^+2Fc^2^)/3'
_refine_ls_weighting_scheme calc
_refine_ls_wR_factor_gt 0.0868
_refine_ls_wR_factor_ref 0.1253
_reflns_number_gt 3237
_reflns_number_total 3896
_reflns_threshold_expression >2sigma(I)
_cod_data_source_file ic900128t_si_002_07.cif
_cod_data_source_block compound7
_cod_depositor_comments
;
The following automatic conversions were performed:
'_symmetry_cell_setting' value 'Triclinic' changed to 'triclinic'
according to '/home/saulius/struct/CIF-dictionaries/cif_core.dic'
dictionary named 'cif_core.dic' version 2.4.1 from 2010-06-29.

Automatic conversion script
Id: cif_fix_enum 1527 2010-12-29 10:47:43Z saulius 
;
_cod_database_code 4302442

loop_
_symmetry_equiv_pos_as_xyz
'x, y, z'
'-x, -y, -z'

loop_
_atom_site_label
_atom_site_type_symbol
_atom_site_fract_x
_atom_site_fract_y
_atom_site_fract_z
_atom_site_U_iso_or_equiv
_atom_site_adp_type
_atom_site_occupancy
_atom_site_symmetry_multiplicity
_atom_site_calc_flag
_atom_site_refinement_flags
_atom_site_disorder_assembly
_atom_site_disorder_group
Mo1 Mo 0.42793(6) 2.01871(6) -0.12749(5) 0.01809(18) Uani 1 1 d . . .
Mo2 Mo 0.27431(7) 2.19999(6) 0.06445(5) 0.02102(18) Uani 1 1 d . . .
Mo3 Mo 0.35699(7) 1.77328(6) 0.07799(6) 0.02405(19) Uani 1 1 d . . .
Mo4 Mo 0.19932(7) 1.95524(7) 0.27633(5) 0.0269(2) Uani 1 1 d . . .
Ag1 Ag 0.36350(7) 1.35532(9) 0.28214(7) 0.0540(3) Uani 1 1 d . . .
Ag2 Ag 1.0000 1.5000 0.0000 0.0371(3) Uani 1 2 d S . .
Ag3 Ag -0.008(3) 2.008(3) 0.008(3) 0.0341(18) Uani 0.50 1 d P . .
N1 N 0.6045(7) 1.3453(6) 0.2212(5) 0.0283(14) Uani 1 1 d . . .
N2 N 0.8342(7) 1.3929(6) 0.1234(5) 0.0294(15) Uani 1 1 d . . .
N3 N 0.7088(7) 1.2591(6) 0.2653(5) 0.0252(14) Uani 1 1 d . . .
N4 N 0.1298(7) 1.4306(7) 0.3306(6) 0.0400(18) Uani 1 1 d . . .
C12 C 0.0059(10) 1.3831(9) 0.3981(8) 0.042(2) Uani 1 1 d . . .
H12A H 0.0075 1.3037 0.4475 0.051 Uiso 1 1 calc R . .
N6 N -0.0684(7) 1.5610(6) 0.3122(5) 0.0285(14) Uani 1 1 d . . .
O1 O 0.4097(6) 1.6127(5) 0.0923(5) 0.0407(15) Uani 1 1 d . . .
O2 O 0.4829(5) 1.8349(4) -0.0840(4) 0.0217(10) Uani 1 1 d . . .
O3 O 0.2559(6) 2.0177(5) -0.1517(4) 0.0290(12) Uani 1 1 d . . .
O4 O 0.4134(5) 2.1914(4) -0.0974(4) 0.0203(10) Uani 1 1 d . . .
O5 O 0.3554(5) 1.9896(4) 0.0651(4) 0.0177(10) Uani 1 1 d . . .
O6 O 0.5528(6) 2.0364(5) -0.2667(4) 0.0274(12) Uani 1 1 d . . .
O7 O 0.2205(6) 2.1351(5) 0.2289(4) 0.0285(12) Uani 1 1 d . . .
O8 O 0.0370(6) 1.9605(6) 0.2337(5) 0.0445(16) Uani 1 1 d . . .
O9 O 0.1885(6) 1.7950(6) 0.0405(5) 0.0371(13) Uani 1 1 d . . .
O10 O 0.2901(6) 1.7916(5) 0.2402(4) 0.0284(12) Uani 1 1 d . . .
O11 O 0.2677(6) 2.3594(5) 0.0675(5) 0.0341(13) Uani 1 1 d . . .
O12 O 0.1138(5) 2.1879(5) 0.0236(4) 0.0313(12) Uani 1 1 d . . .
O13 O 0.1521(7) 1.9306(7) 0.4259(5) 0.0540(19) Uani 1 1 d . . .
C1 C 0.6872(9) 1.4259(7) 0.1364(6) 0.0304(18) Uani 1 1 d . . .
H1A H 0.6460 1.4974 0.0914 0.036 Uiso 1 1 calc R . .
C2 C 0.8460(8) 1.2881(8) 0.2059(6) 0.0309(18) Uani 1 1 d . . .
H2A H 0.9359 1.2427 0.2194 0.037 Uiso 1 1 calc R . .
C3 C 0.6636(9) 1.1563(7) 0.3636(6) 0.0309(18) Uani 1 1 d . . .
H3A H 0.7486 1.1205 0.3976 0.037 Uiso 1 1 calc R . .
H3B H 0.6340 1.0890 0.3345 0.037 Uiso 1 1 calc R . .
C4 C 0.5348(8) 1.2027(7) 0.4582(6) 0.0242(16) Uani 1 1 d . . .
C5 C 0.3967(9) 1.1555(7) 0.4831(6) 0.0285(17) Uani 1 1 d . . .
H5A H 0.371(9) 1.099(7) 0.433(7) 0.02(2) Uiso 1 1 d . . .
C6 C 0.2764(9) 1.1966(7) 0.5706(7) 0.0305(18) Uani 1 1 d . . .
C7 C 0.2980(9) 1.2872(8) 0.6330(6) 0.0316(18) Uani 1 1 d . . .
C8 C 0.4342(10) 1.3331(8) 0.6076(7) 0.036(2) Uani 1 1 d . . .
H8A H 0.4476 1.3927 0.6494 0.044 Uiso 1 1 calc R . .
C9 C 0.5521(9) 1.2910(8) 0.5199(7) 0.0340(19) Uani 1 1 d . . .
H9A H 0.650(10) 1.316(8) 0.510(7) 0.03(2) Uiso 1 1 d . . .
C10 C -0.1696(11) 1.6699(9) 0.2690(7) 0.045(2) Uani 1 1 d . . .
H10B H -0.2108 1.6459 0.2107 0.02(2) Uiso 1 1 calc R . .
H10A H -0.1119 1.7411 0.2299 0.04(3) Uiso 1 1 calc R . .
C11 C 0.0770(9) 1.5409(9) 0.2777(9) 0.050(3) Uani 1 1 d . . .
H11A H 0.1365 1.5980 0.2220 0.060 Uiso 1 1 calc R . .
N5 N -0.1182(9) 1.4567(8) 0.3896(7) 0.058(3) Uani 1 1 d . . .
H6A H 0.185(8) 1.171(7) 0.591(6) 0.014(17) Uiso 1 1 d . . .

loop_
_atom_site_aniso_label
_atom_site_aniso_U_11
_atom_site_aniso_U_22
_atom_site_aniso_U_33
_atom_site_aniso_U_23
_atom_site_aniso_U_13
_atom_site_aniso_U_12
Mo1 0.0141(3) 0.0232(3) 0.0179(3) -0.0039(2) -0.0072(2) 0.0011(2)
Mo2 0.0168(3) 0.0216(3) 0.0224(3) -0.0041(2) -0.0046(2) 0.0042(2)
Mo3 0.0191(3) 0.0212(3) 0.0313(4) -0.0016(3) -0.0062(3) -0.0045(3)
Mo4 0.0176(3) 0.0337(4) 0.0240(3) 0.0003(3) -0.0026(3) 0.0013(3)
Ag1 0.0211(4) 0.0834(6) 0.0543(4) -0.0165(4) -0.0087(3) 0.0077(4)
Ag2 0.0301(5) 0.0398(5) 0.0312(4) -0.0005(4) 0.0050(4) -0.0034(4)
Ag3 0.016(5) 0.036(5) 0.049(6) -0.017(3) -0.001(3) 0.001(3)
N1 0.024(3) 0.031(3) 0.028(3) -0.004(3) -0.006(3) 0.003(3)
N2 0.026(3) 0.032(4) 0.027(3) -0.005(3) -0.002(3) -0.002(3)
N3 0.025(3) 0.029(3) 0.019(3) -0.005(3) -0.004(2) 0.004(3)
N4 0.018(3) 0.048(5) 0.054(4) -0.011(4) -0.008(3) -0.002(3)
C12 0.031(5) 0.037(5) 0.047(5) 0.010(4) -0.004(4) 0.000(4)
N6 0.025(3) 0.029(3) 0.026(3) -0.001(3) 0.000(3) -0.003(3)
O1 0.035(3) 0.025(3) 0.057(4) -0.001(3) -0.006(3) -0.004(3)
O2 0.021(3) 0.018(2) 0.028(2) -0.004(2) -0.008(2) -0.001(2)
O3 0.017(3) 0.043(3) 0.033(3) -0.012(2) -0.014(2) 0.001(2)
O4 0.017(2) 0.020(2) 0.021(2) -0.0011(19) -0.0044(18) 0.0022(19)
O5 0.015(2) 0.019(2) 0.019(2) -0.0011(19) -0.0068(17) -0.0002(18)
O6 0.022(3) 0.039(3) 0.020(2) -0.005(2) -0.006(2) 0.003(2)
O7 0.029(3) 0.029(3) 0.024(2) -0.006(2) -0.008(2) 0.007(2)
O8 0.025(3) 0.048(4) 0.057(4) 0.003(3) -0.015(3) -0.003(3)
O9 0.029(3) 0.039(3) 0.048(3) -0.005(3) -0.017(2) -0.009(3)
O10 0.026(3) 0.027(3) 0.026(3) 0.004(2) -0.003(2) -0.002(2)
O11 0.035(3) 0.025(3) 0.040(3) -0.007(2) -0.005(2) -0.001(2)
O12 0.017(3) 0.043(3) 0.031(3) -0.005(2) -0.008(2) 0.009(2)
O13 0.048(4) 0.068(5) 0.026(3) 0.005(3) 0.003(3) 0.014(3)
C1 0.037(5) 0.024(4) 0.027(4) 0.000(3) -0.007(3) 0.003(3)
C2 0.017(4) 0.043(5) 0.026(4) -0.004(3) 0.000(3) 0.005(3)
C3 0.035(4) 0.024(4) 0.028(4) -0.002(3) -0.001(3) 0.000(3)
C4 0.029(4) 0.020(4) 0.017(3) 0.000(3) 0.000(3) 0.005(3)
C5 0.036(4) 0.021(4) 0.027(4) -0.002(3) -0.007(3) -0.003(3)
C6 0.025(4) 0.028(4) 0.035(4) 0.001(3) -0.005(3) -0.005(3)
C7 0.032(4) 0.029(4) 0.025(4) 0.000(3) -0.004(3) 0.009(3)
C8 0.048(5) 0.031(4) 0.026(4) -0.010(3) -0.003(3) 0.002(4)
C9 0.027(4) 0.041(5) 0.033(4) -0.007(4) -0.005(3) -0.004(4)
C10 0.051(6) 0.042(5) 0.022(4) 0.000(4) 0.003(4) 0.019(4)
C11 0.021(4) 0.043(5) 0.069(6) 0.010(5) 0.003(4) -0.007(4)
N5 0.043(5) 0.052(5) 0.057(5) 0.022(4) -0.003(4) 0.004(4)

loop_
_atom_type_symbol
_atom_type_description
_atom_type_scat_dispersion_real
_atom_type_scat_dispersion_imag
_atom_type_scat_source
C C 0.0033 0.0016 'International Tables Vol C Tables 4.2.6.8 and 6.1.1.4'
H H 0.0000 0.0000 'International Tables Vol C Tables 4.2.6.8 and 6.1.1.4'
N N 0.0061 0.0033 'International Tables Vol C Tables 4.2.6.8 and 6.1.1.4'
O O 0.0106 0.0060 'International Tables Vol C Tables 4.2.6.8 and 6.1.1.4'
Mo Mo -1.6832 0.6857 'International Tables Vol C Tables 4.2.6.8 and 6.1.1.4'
Ag Ag -0.8971 1.1015 'International Tables Vol C Tables 4.2.6.8 and 6.1.1.4'

loop_
_geom_angle_atom_site_label_1
_geom_angle_atom_site_label_2
_geom_angle_atom_site_label_3
_geom_angle
_geom_angle_site_symmetry_1
_geom_angle_site_symmetry_3
_geom_angle_publ_flag
O3 Mo1 O6 106.0(2) . . ?
O3 Mo1 O4 101.3(2) . . ?
O6 Mo1 O4 98.6(2) . . ?
O3 Mo1 O2 99.9(2) . . ?
O6 Mo1 O2 96.1(2) . . ?
O4 Mo1 O2 149.6(2) . . ?
O3 Mo1 O5 96.4(2) . . ?
O6 Mo1 O5 157.5(2) . . ?
O4 Mo1 O5 78.38(18) . . ?
O2 Mo1 O5 77.91(18) . . ?
O3 Mo1 O5 171.4(2) . 2_695 ?
O6 Mo1 O5 82.4(2) . 2_695 ?
O4 Mo1 O5 78.52(18) . 2_695 ?
O2 Mo1 O5 77.29(19) . 2_695 ?
O5 Mo1 O5 75.12(18) . 2_695 ?
O3 Mo1 Mo2 88.91(18) . . ?
O6 Mo1 Mo2 135.53(19) . . ?
O4 Mo1 Mo2 36.92(13) . . ?
O2 Mo1 Mo2 122.85(14) . . ?
O5 Mo1 Mo2 44.94(12) . . ?
O5 Mo1 Mo2 85.95(12) 2_695 . ?
O11 Mo2 O12 104.7(3) . . ?
O11 Mo2 O7 100.1(2) . . ?
O12 Mo2 O7 101.2(2) . . ?
O11 Mo2 O4 99.8(2) . . ?
O12 Mo2 O4 95.3(2) . . ?
O7 Mo2 O4 149.9(2) . . ?
O11 Mo2 O5 162.5(2) . . ?
O12 Mo2 O5 92.5(2) . . ?
O7 Mo2 O5 79.47(19) . . ?
O4 Mo2 O5 74.76(17) . . ?
O11 Mo2 O2 90.6(2) . 2_695 ?
O12 Mo2 O2 161.7(2) . 2_695 ?
O7 Mo2 O2 85.7(2) . 2_695 ?
O4 Mo2 O2 71.75(18) . 2_695 ?
O5 Mo2 O2 71.91(17) . 2_695 ?
O11 Mo2 Mo1 134.95(18) . . ?
O12 Mo2 Mo1 83.03(18) . . ?
O7 Mo2 Mo1 122.25(16) . . ?
O4 Mo2 Mo1 35.22(14) . . ?
O5 Mo2 Mo1 42.80(11) . . ?
O2 Mo2 Mo1 78.96(13) 2_695 . ?
O1 Mo3 O9 104.8(3) . . ?
O1 Mo3 O10 100.5(3) . . ?
O9 Mo3 O10 100.2(3) . . ?
O1 Mo3 O2 101.1(2) . . ?
O9 Mo3 O2 97.2(2) . . ?
O10 Mo3 O2 147.7(2) . . ?
O1 Mo3 O5 163.2(2) . . ?
O9 Mo3 O5 91.8(2) . . ?
O10 Mo3 O5 78.31(19) . . ?
O2 Mo3 O5 74.10(18) . . ?
O1 Mo3 O4 91.3(2) . 2_695 ?
O9 Mo3 O4 162.1(2) . 2_695 ?
O10 Mo3 O4 84.1(2) . 2_695 ?
O2 Mo3 O4 71.68(18) . 2_695 ?
O5 Mo3 O4 71.94(17) . 2_695 ?
O13 Mo4 O8 106.3(3) . . ?
O13 Mo4 O10 103.6(3) . . ?
O8 Mo4 O10 98.3(3) . . ?
O13 Mo4 O7 104.9(3) . . ?
O8 Mo4 O7 96.8(3) . . ?
O10 Mo4 O7 142.3(2) . . ?
O13 Mo4 O6 92.9(3) . 2_695 ?
O8 Mo4 O6 160.8(2) . 2_695 ?
O10 Mo4 O6 77.8(2) . 2_695 ?
O7 Mo4 O6 76.7(2) . 2_695 ?
N1 Ag1 N4 161.4(3) . . ?
N2 Ag2 N2 180.000(1) . 2_785 ?
Ag3 Ag3 O12 117(10) 2_595 . ?
Ag3 Ag3 O3 129(10) 2_595 2_595 ?
O12 Ag3 O3 114.1(7) . 2_595 ?
Ag3 Ag3 O9 124(10) 2_595 2_595 ?
O12 Ag3 O9 75.5(8) . 2_595 ?
O3 Ag3 O9 72.0(7) 2_595 2_595 ?
Ag3 Ag3 O12 58(10) 2_595 2_595 ?
O12 Ag3 O12 174.7(9) . 2_595 ?
O3 Ag3 O12 71.2(9) 2_595 2_595 ?
O9 Ag3 O12 107.2(13) 2_595 2_595 ?
C1 N1 N3 103.7(6) . . ?
C1 N1 Ag1 128.6(5) . . ?
N3 N1 Ag1 127.6(4) . . ?
C1 N2 C2 104.9(6) . . ?
C1 N2 Ag2 123.6(5) . . ?
C2 N2 Ag2 131.5(5) . . ?
C2 N3 N1 109.3(6) . . ?
C2 N3 C3 129.8(6) . . ?
N1 N3 C3 121.0(6) . . ?
C11 N4 C12 102.5(7) . . ?
C11 N4 Ag1 122.2(5) . . ?
C12 N4 Ag1 134.6(6) . . ?
N5 C12 N4 114.5(8) . . ?
N5 C12 H12A 122.7 . . ?
N4 C12 H12A 122.7 . . ?
C11 N6 N5 108.4(7) . . ?
C11 N6 C10 128.1(7) . . ?
N5 N6 C10 123.2(7) . . ?
Mo1 O2 Mo3 108.8(2) . . ?
Mo1 O2 Mo2 109.0(2) . 2_695 ?
Mo3 O2 Mo2 105.2(2) . 2_695 ?
Mo1 O3 Ag3 130.0(9) . 2_595 ?
Mo1 O4 Mo2 107.9(2) . . ?
Mo1 O4 Mo3 109.0(2) . 2_695 ?
Mo2 O4 Mo3 104.2(2) . 2_695 ?
Mo1 O5 Mo2 92.25(16) . . ?
Mo1 O5 Mo3 92.07(17) . . ?
Mo2 O5 Mo3 161.7(2) . . ?
Mo1 O5 Mo1 104.88(18) . 2_695 ?
Mo2 O5 Mo1 98.47(18) . 2_695 ?
Mo3 O5 Mo1 97.55(16) . 2_695 ?
Mo1 O6 Mo4 118.0(2) . 2_695 ?
Mo2 O7 Mo4 117.4(3) . . ?
Mo3 O9 Ag3 133.3(8) . 2_595 ?
Mo3 O10 Mo4 118.2(2) . . ?
Mo2 O12 Ag3 134.2(8) . . ?
Mo2 O12 Ag3 131.5(8) . 2_595 ?
Ag3 O12 Ag3 5.3(9) . 2_595 ?
N2 C1 N1 112.9(6) . . ?
N2 C1 H1A 123.5 . . ?
N1 C1 H1A 123.5 . . ?
N3 C2 N2 109.2(7) . . ?
N3 C2 H2A 125.4 . . ?
N2 C2 H2A 125.4 . . ?
N3 C3 C4 111.7(6) . . ?
N3 C3 H3A 109.3 . . ?
C4 C3 H3A 109.3 . . ?
N3 C3 H3B 109.3 . . ?
C4 C3 H3B 109.3 . . ?
H3A C3 H3B 107.9 . . ?
C9 C4 C5 119.6(7) . . ?
C9 C4 C3 120.6(7) . . ?
C5 C4 C3 119.8(7) . . ?
C4 C5 C6 120.7(7) . . ?
C4 C5 H5A 124(4) . . ?
C6 C5 H5A 115(4) . . ?
C5 C6 C7 118.4(8) . . ?
C5 C6 H6A 126(5) . . ?
C7 C6 H6A 116(5) . . ?
C8 C7 C6 120.5(7) . . ?
C8 C7 C10 120.5(8) . 2_586 ?
C6 C7 C10 119.0(8) . 2_586 ?
C7 C8 C9 120.1(8) . . ?
C7 C8 H8A 119.9 . . ?
C9 C8 H8A 119.9 . . ?
C4 C9 C8 120.8(8) . . ?
C4 C9 H9A 120(5) . . ?
C8 C9 H9A 119(5) . . ?
N6 C10 C7 113.0(6) . 2_586 ?
N6 C10 H10B 109.0 . . ?
C7 C10 H10B 109.0 2_586 . ?
N6 C10 H10A 109.0 . . ?
C7 C10 H10A 109.0 2_586 . ?
H10B C10 H10A 107.8 . . ?
N6 C11 N4 111.8(7) . . ?
N6 C11 H11A 124.1 . . ?
N4 C11 H11A 124.1 . . ?
C12 N5 N6 102.8(7) . . ?

loop_
_geom_bond_atom_site_label_1
_geom_bond_atom_site_label_2
_geom_bond_distance
_geom_bond_site_symmetry_2
_geom_bond_publ_flag
Mo1 O3 1.698(5) . ?
Mo1 O6 1.741(5) . ?
Mo1 O4 1.940(5) . ?
Mo1 O2 1.953(5) . ?
Mo1 O5 2.177(4) . ?
Mo1 O5 2.305(5) 2_695 ?
Mo1 Mo2 3.2013(14) . ?
Mo2 O11 1.712(5) . ?
Mo2 O12 1.717(5) . ?
Mo2 O7 1.891(5) . ?
Mo2 O4 2.020(4) . ?
Mo2 O5 2.263(5) . ?
Mo2 O2 2.289(5) 2_695 ?
Mo3 O1 1.701(6) . ?
Mo3 O9 1.706(6) . ?
Mo3 O10 1.902(5) . ?
Mo3 O2 2.007(5) . ?
Mo3 O5 2.296(5) . ?
Mo3 O4 2.303(5) 2_695 ?
Mo4 O13 1.688(5) . ?
Mo4 O8 1.702(6) . ?
Mo4 O10 1.905(5) . ?
Mo4 O7 1.925(5) . ?
Mo4 O6 2.288(5) 2_695 ?
Ag1 N1 2.150(6) . ?
Ag1 N4 2.154(7) . ?
Ag2 N2 2.123(6) . ?
Ag2 N2 2.123(6) 2_785 ?
Ag3 Ag3 0.27(3) 2_595 ?
Ag3 O12 2.46(3) . ?
Ag3 O3 2.49(3) 2_595 ?
Ag3 O9 2.55(3) 2_595 ?
Ag3 O12 2.59(3) 2_595 ?
N1 C1 1.339(10) . ?
N1 N3 1.358(8) . ?
N2 C1 1.328(10) . ?
N2 C2 1.341(10) . ?
N3 C2 1.332(9) . ?
N3 C3 1.453(9) . ?
N4 C11 1.305(11) . ?
N4 C12 1.324(11) . ?
C12 N5 1.302(12) . ?
C12 H12A 0.9300 . ?
N6 C11 1.297(10) . ?
N6 N5 1.351(10) . ?
N6 C10 1.471(10) . ?
O2 Mo2 2.289(5) 2_695 ?
O3 Ag3 2.49(3) 2_595 ?
O4 Mo3 2.303(5) 2_695 ?
O5 Mo1 2.305(5) 2_695 ?
O6 Mo4 2.288(5) 2_695 ?
O9 Ag3 2.55(3) 2_595 ?
O12 Ag3 2.59(3) 2_595 ?
C1 H1A 0.9300 . ?
C2 H2A 0.9300 . ?
C3 C4 1.503(10) . ?
C3 H3A 0.9700 . ?
C3 H3B 0.9700 . ?
C4 C9 1.368(11) . ?
C4 C5 1.390(11) . ?
C5 C6 1.391(11) . ?
C5 H5A 1.03(8) . ?
C6 C7 1.409(12) . ?
C6 H6A 0.89(7) . ?
C7 C8 1.368(12) . ?
C7 C10 1.513(10) 2_586 ?
C8 C9 1.383(11) . ?
C8 H8A 0.9300 . ?
C9 H9A 0.95(9) . ?
C10 C7 1.513(10) 2_586 ?
C10 H10B 0.9700 . ?
C10 H10A 0.9700 . ?
C11 H11A 0.9300 . ?
